data_2017082
loop_
_publ_author_name
'Gainsford, Graeme J.'
'Kemmitt, Tim'
'Jameson, Geoffrey B.'
'Telfer, Shane G.'

_publ_section_title
;
 The first example of a mixed alkoxide hydride of boron: sodium boron
 isopropoxide trihydride
;
_journal_coeditor_code DN3110
_journal_issue 5
_journal_name_full 'Acta Crystallographica Section C'
_journal_page_first m180
_journal_page_last m181
_journal_paper_doi 10.1107/S010827010901172X
_journal_volume 65
_journal_year 2009
_chemical_formula_iupac '[Na (C3 H10 B O)]'
_chemical_formula_moiety 'C3 H10 B Na O'
_chemical_formula_sum 'C3 H10 B Na O'
_chemical_formula_weight 95.91
_chemical_name_systematic
;
Poly[[\m-trihydro(isopropoxy)borato]sodium(I)]
;
_space_group_IT_number 61
_symmetry_cell_setting orthorhombic
_symmetry_space_group_name_Hall '-P 2ac 2ab'
_symmetry_space_group_name_H-M 'P b c a'
_atom_sites_solution_hydrogens geom
_atom_sites_solution_primary direct
_atom_sites_solution_secondary difmap
_audit_creation_method SHELXL-97
_cell_angle_alpha 90.00
_cell_angle_beta 90.00
_cell_angle_gamma 90.00
_cell_formula_units_Z 8
_cell_length_a 5.5071(11)
_cell_length_b 11.094(2)
_cell_length_c 19.438(4)
_cell_measurement_reflns_used 4075
_cell_measurement_temperature 173(2)
_cell_measurement_theta_max 72.0
_cell_measurement_theta_min 6.8
_cell_volume 1187.6(4)
_computing_cell_refinement 'FSProcess in Process-Auto (Rigaku, 1998)'
_computing_data_collection 'CrystalClear (Rigaku, 2005)'
_computing_data_reduction 'FSProcess in Process-Auto (Rigaku, 1998)'
_computing_molecular_graphics
;
ORTEP in WinGX (Farrugia, 1999)
;
_computing_publication_material
;
SHELXL97 (Sheldrick, 2008) and PLATON (Spek, 2009)
;
_computing_structure_refinement 'SHELXL97 (Sheldrick, 2008)'
_computing_structure_solution 'SHELXS97 (Sheldrick, 2008)'
_diffrn_ambient_temperature 173(2)
_diffrn_detector_area_resol_mean 10
_diffrn_measured_fraction_theta_full 0.952
_diffrn_measured_fraction_theta_max 0.952
_diffrn_measurement_device_type
;
Rigaku Spider
;
_diffrn_measurement_method \w-scans
_diffrn_radiation_monochromator
;
Rigaku VariMax-HF Confocal Optical System
;
_diffrn_radiation_source
;
 Rigaku MM007 rotating anode
;
_diffrn_radiation_type CuK\a
_diffrn_radiation_wavelength 1.54178
_diffrn_reflns_av_R_equivalents 0.1038
_diffrn_reflns_av_sigmaI/netI 0.0643
_diffrn_reflns_limit_h_max 6
_diffrn_reflns_limit_h_min -6
_diffrn_reflns_limit_k_max 13
_diffrn_reflns_limit_k_min -13
_diffrn_reflns_limit_l_max 22
_diffrn_reflns_limit_l_min -21
_diffrn_reflns_number 9917
_diffrn_reflns_theta_full 72.16
_diffrn_reflns_theta_max 72.16
_diffrn_reflns_theta_min 7.99
_diffrn_standards_decay_% 0
_diffrn_standards_number 0
_exptl_absorpt_coefficient_mu 1.187
_exptl_absorpt_correction_T_max 1.0
_exptl_absorpt_correction_T_min 0.492
_exptl_absorpt_correction_type multi-scan
_exptl_absorpt_process_details '(ABSCOR; Higashi, 1995)'
_exptl_crystal_colour colourless
_exptl_crystal_density_diffrn 1.073
_exptl_crystal_density_method 'not measured'
_exptl_crystal_description rod
_exptl_crystal_F_000 416
_exptl_crystal_size_max 0.5
_exptl_crystal_size_mid 0.05
_exptl_crystal_size_min 0.02
_refine_diff_density_max 0.489
_refine_diff_density_min -0.345
_refine_ls_extinction_method none
_refine_ls_goodness_of_fit_ref 1.076
_refine_ls_hydrogen_treatment refxyz
_refine_ls_matrix_type full
_refine_ls_number_parameters 85
_refine_ls_number_reflns 1119
_refine_ls_number_restraints 0
_refine_ls_restrained_S_all 1.076
_refine_ls_R_factor_all 0.0788
_refine_ls_R_factor_gt 0.0703
_refine_ls_shift/su_max 0.000
_refine_ls_shift/su_mean 0.000
_refine_ls_structure_factor_coef Fsqd
_refine_ls_weighting_details 'calc w=1/[\s^2^(Fo^2^)+(0.1163P)^2^+0.0000P] where P=(Fo^2^+2Fc^2^)/3'
_refine_ls_weighting_scheme calc
_refine_ls_wR_factor_gt 0.1851
_refine_ls_wR_factor_ref 0.1938
_reflns_number_gt 849
_reflns_number_total 1119
_reflns_threshold_expression I>2\s(I)
_cod_data_source_file dn3110.cif
_cod_data_source_block I
_cod_depositor_comments
;
The following automatic conversions were performed:
'_exptl_absorpt_correction_type' value 'Multi-scan' changed to
'multi-scan' according to
'/home/saulius/struct/CIF-dictionaries/cif_core.dic' dictionary named
'cif_core.dic' version 2.4.1 from 2010-06-29.

'_geom_bond_publ_flag'
value 'Y' changed to 'y' according to
'/home/saulius/struct/CIF-dictionaries/cif_core.dic' dictionary named
'cif_core.dic' version 2.4.1 from 2010-06-29 (6
times).

'_geom_angle_publ_flag' value 'Y' changed to 'y' according to
'/home/saulius/struct/CIF-dictionaries/cif_core.dic' dictionary named
'cif_core.dic' version 2.4.1 from 2010-06-29 (5 times).

Automatic conversion script
Id: cif_fix_enum 1527 2010-12-29 10:47:43Z saulius 

The following automatic conversions were performed:

'_exptl_absorpt_correction_type' value 'Multi-scan' changed to
'multi-scan' according to
/home/saulius/struct/CIF-dictionaries/cif_core.dic dictionary named
'cif_core.dic' version 2.4.1 from 2010-06-29.

'_geom_bond_publ_flag'
value 'Y' changed to 'y' according to
/home/saulius/struct/CIF-dictionaries/cif_core.dic dictionary named
'cif_core.dic' version 2.4.1 from 2010-06-29 (6
times).

'_geom_angle_publ_flag' value 'Y' changed to 'y' according
to /home/saulius/struct/CIF-dictionaries/cif_core.dic dictionary
named 'cif_core.dic' version 2.4.1 from 2010-06-29 (5 times).

Automatic conversion script
Id: cif_fix_values 1715 2011-07-08 13:25:40Z adriana 
;
_cod_database_code 2017082
_cod_database_fobs_code 2017082

loop_
_symmetry_equiv_pos_as_xyz
'x, y, z'
'-x+1/2, -y, z+1/2'
'-x, y+1/2, -z+1/2'
'x+1/2, -y+1/2, -z'
'-x, -y, -z'
'x-1/2, y, -z-1/2'
'x, -y-1/2, z-1/2'
'-x-1/2, y-1/2, z'

loop_
_atom_site_type_symbol
_atom_site_label
_atom_site_fract_x
_atom_site_fract_y
_atom_site_fract_z
_atom_site_U_iso_or_equiv
_atom_site_adp_type
_atom_site_calc_flag
_atom_site_refinement_flags
_atom_site_occupancy
_atom_site_disorder_assembly
_atom_site_disorder_group
Na Na1 0.29141(16) 0.39362(9) 0.49521(5) 0.0498(5) Uani d . 1 . .
O O1 0.6138(3) 0.45558(14) 0.42507(8) 0.0472(6) Uani d . 1 . .
C C1 0.4338(6) 0.5736(3) 0.33565(17) 0.0645(8) Uani d . 1 . .
H H5 0.423(6) 0.585(3) 0.288(2) 0.097 Uiso d . 1 . .
H H6 0.493(7) 0.642(3) 0.358(2) 0.097 Uiso d . 1 . .
H H7 0.260(8) 0.558(3) 0.3569(19) 0.097 Uiso d . 1 . .
C C2 0.5954(4) 0.4665(2) 0.35194(13) 0.0490(7) Uani d . 1 . .
H H4 0.769(5) 0.483(2) 0.3363(12) 0.059 Uiso d . 1 . .
C C3 0.5002(6) 0.3528(3) 0.31911(18) 0.0636(8) Uani d . 1 . .
H H8 0.494(7) 0.357(3) 0.272(2) 0.095 Uiso d . 1 . .
H H9 0.335(7) 0.331(3) 0.3394(18) 0.095 Uiso d . 1 . .
H H10 0.609(6) 0.286(3) 0.3333(16) 0.095 Uiso d . 1 . .
B B1 0.7916(4) 0.3656(3) 0.45085(18) 0.0509(8) Uani d . 1 . .
H H1 0.824(7) 0.379(3) 0.5120(17) 0.076 Uiso d . 1 . .
H H2 0.971(6) 0.374(3) 0.4219(14) 0.076 Uiso d . 1 . .
H H3 0.723(5) 0.270(3) 0.4416(15) 0.076 Uiso d . 1 . .

loop_
_atom_site_aniso_label
_atom_site_aniso_U_11
_atom_site_aniso_U_22
_atom_site_aniso_U_33
_atom_site_aniso_U_12
_atom_site_aniso_U_13
_atom_site_aniso_U_23
Na1 0.0453(6) 0.0586(8) 0.0456(9) -0.0045(4) 0.0024(3) 0.0002(4)
O1 0.0451(9) 0.0592(10) 0.0373(12) 0.0048(6) 0.0011(6) 0.0020(7)
C1 0.0811(19) 0.0673(16) 0.045(2) 0.0029(14) -0.0133(15) 0.0038(15)
C2 0.0495(12) 0.0648(14) 0.0328(16) -0.0033(10) 0.0027(9) 0.0024(11)
C3 0.0690(16) 0.0741(18) 0.048(2) -0.0009(14) -0.0045(13) -0.0091(15)
B1 0.0438(13) 0.0641(17) 0.045(2) 0.0041(11) 0.0002(10) 0.0064(14)

loop_
_atom_type_symbol
_atom_type_description
_atom_type_scat_dispersion_real
_atom_type_scat_dispersion_imag
_atom_type_scat_source
C C 0.0181 0.0091 'International Tables Vol C Tables 4.2.6.8 and 6.1.1.4'
H H 0.0000 0.0000 'International Tables Vol C Tables 4.2.6.8 and 6.1.1.4'
B B 0.0090 0.0039 'International Tables Vol C Tables 4.2.6.8 and 6.1.1.4'
O O 0.0492 0.0322 'International Tables Vol C Tables 4.2.6.8 and 6.1.1.4'
Na Na 0.1353 0.1239 'International Tables Vol C Tables 4.2.6.8 and 6.1.1.4'

loop_
_geom_angle_atom_site_label_1
_geom_angle_atom_site_label_2
_geom_angle_atom_site_label_3
_geom_angle_site_symmetry_1
_geom_angle_site_symmetry_3
_geom_angle
_geom_angle_publ_flag
O1 Na1 O1 5_666 . 90.38(6) y
O1 Na1 H2 . 1_455 104.5(8) y
O1 Na1 H3 . 4_456 133.6(7) y
H2 Na1 H3 1_455 4_456 97.8(11) y
C2 O1 B1 . . 116.04(19) ?
C2 O1 Na1 . 5_666 127.83(12) ?
B1 O1 Na1 . 5_666 96.32(16) ?
C2 O1 Na1 . . 123.36(13) ?
B1 O1 Na1 . . 96.09(14) ?
Na1 O1 Na1 5_666 . 89.62(6) y
C2 C1 H5 . . 111(2) ?
C2 C1 H6 . . 110(2) ?
H5 C1 H6 . . 111(3) ?
C2 C1 H7 . . 109(2) ?
H5 C1 H7 . . 111(3) ?
H6 C1 H7 . . 106(3) ?
O1 C2 C3 . . 112.0(2) ?
O1 C2 C1 . . 108.4(2) ?
C3 C2 C1 . . 111.2(2) ?
O1 C2 H4 . . 104.2(14) ?
C3 C2 H4 . . 110.3(14) ?
C1 C2 H4 . . 110.5(15) ?
C2 C3 H8 . . 113(2) ?
C2 C3 H9 . . 110(2) ?
H8 C3 H9 . . 111(3) ?
C2 C3 H10 . . 107(2) ?
H8 C3 H10 . . 109(3) ?
H9 C3 H10 . . 105(3) ?
O1 B1 H1 . . 110.2(16) ?
O1 B1 H2 . . 110.4(15) ?
H1 B1 H2 . . 110(2) ?
O1 B1 H3 . . 110.7(14) ?
H1 B1 H3 . . 109(2) ?
H2 B1 H3 . . 107(2) ?

loop_
_geom_bond_atom_site_label_1
_geom_bond_atom_site_label_2
_geom_bond_site_symmetry_2
_geom_bond_distance
_geom_bond_publ_flag
Na1 O1 5_666 2.3393(19) y
Na1 O1 . 2.3416(17) y
Na1 H2 1_455 2.28(3) y
Na1 H3 4_456 2.22(3) y
Na1 B1 1_455 2.901(3) ?
Na1 B1 5_666 2.906(3) ?
O1 C2 . 1.430(3) ?
O1 B1 . 1.486(3) y
O1 Na1 5_666 2.3393(19) ?
C1 C2 . 1.517(4) y
C1 H5 . 0.93(4) ?
C1 H6 . 0.94(4) ?
C1 H7 . 1.05(4) ?
C2 C3 . 1.508(4) ?
C2 H4 . 1.02(3) ?
C3 H8 . 0.92(4) ?
C3 H9 . 1.02(4) ?
C3 H10 . 1.00(4) ?
B1 Na1 4_556 3.060(3) ?
B1 H1 . 1.21(3) ?
B1 H2 . 1.14(3) ?
B1 H3 . 1.14(3) ?

loop_
_geom_torsion_atom_site_label_1
_geom_torsion_atom_site_label_2
_geom_torsion_atom_site_label_3
_geom_torsion_atom_site_label_4
_geom_torsion_site_symmetry_1
_geom_torsion_site_symmetry_2
_geom_torsion_site_symmetry_3
_geom_torsion_site_symmetry_4
_geom_torsion
_geom_torsion_publ_flag
O1 Na1 O1 C2 5_666 . . . -136.89(16) ?
O1 Na1 O1 B1 5_666 . . . 96.32(16) ?
O1 Na1 O1 Na1 5_666 . . 5_666 0.0 ?
B1 O1 C2 C3 . . . . 64.8(3) ?
Na1 O1 C2 C3 5_666 . . . -172.85(16) ?
Na1 O1 C2 C3 . . . . -52.8(2) ?
B1 O1 C2 C1 . . . . -172.1(2) ?
Na1 O1 C2 C1 5_666 . . . -49.8(3) ?
Na1 O1 C2 C1 . . . . 70.3(2) ?
